data_4503742
loop_
_publ_author_name
'Tian, Ai-xiang'
'Ying, Jun'
'Peng, Jun'
'Sha, Jing-quan'
'Pang, Hai-jun'
'Zhang, Peng-peng'
'Chen, Yuan'
'Zhu, Min'
'Su, Zhong-min'

_publ_section_title
;
 Tuning the Dimensionality of the Coordination Polymer Based on
 Polyoxometalate by Changing the Spacer Length of Ligands
;
_journal_issue 10
_journal_name_full 'Crystal Growth &amp; Design'
_journal_page_first 3717
_journal_paper_doi 10.1021/cg800353y
_journal_volume 8
_journal_year 2008
_chemical_formula_sum 'C24 H36 Cu3 Mo12 N18 O40 P'
_chemical_formula_weight 2589.53
_chemical_name_systematic
; 
 ? 
;
_space_group_IT_number 14
_symmetry_cell_setting monoclinic
_symmetry_space_group_name_Hall '-P 2ybc'
_symmetry_space_group_name_H-M 'P 1 21/c 1'
_atom_sites_solution_hydrogens geom
_atom_sites_solution_primary direct
_atom_sites_solution_secondary difmap
_audit_creation_method SHELXL-97
_cell_angle_alpha 90.00
_cell_angle_beta 96.9940(10)
_cell_angle_gamma 90.00
_cell_formula_units_Z 2
_cell_length_a 12.4830(7)
_cell_length_b 21.2207(12)
_cell_length_c 11.9177(7)
_cell_measurement_temperature 296(2)
_cell_measurement_theta_max 25.07
_cell_volume 3133.5(3)
_computing_structure_refinement 'SHELXL-97 (Sheldrick, 1997)'
_computing_structure_solution 'SHELXS-97 (Sheldrick, 1990)'
_diffrn_ambient_temperature 296(2)
_diffrn_measured_fraction_theta_full 0.994
_diffrn_measured_fraction_theta_max 0.994
_diffrn_measurement_device_type 'CCD area detector'
_diffrn_measurement_method 'CCD area detector'
_diffrn_radiation_monochromator graphite
_diffrn_radiation_source 'fine-focus sealed tube'
_diffrn_radiation_type MoK\a
_diffrn_radiation_wavelength 0.71073
_diffrn_reflns_av_R_equivalents 0.0324
_diffrn_reflns_av_sigmaI/netI 0.0395
_diffrn_reflns_limit_h_max 14
_diffrn_reflns_limit_h_min -14
_diffrn_reflns_limit_k_max 25
_diffrn_reflns_limit_k_min -17
_diffrn_reflns_limit_l_max 12
_diffrn_reflns_limit_l_min -14
_diffrn_reflns_number 15571
_diffrn_reflns_theta_full 25.07
_diffrn_reflns_theta_max 25.07
_diffrn_reflns_theta_min 1.64
_diffrn_standards_decay_% none
_diffrn_standards_interval_count none
_diffrn_standards_interval_time none
_diffrn_standards_number none
_exptl_absorpt_coefficient_mu 3.44
_exptl_absorpt_correction_T_max 0.662
_exptl_absorpt_correction_T_min 0.442
_exptl_absorpt_correction_type numerical
_exptl_absorpt_process_details 'ABSCOR by T.Higashi    8 March, 1995'
_exptl_crystal_colour wine
_exptl_crystal_density_diffrn 2.745
_exptl_crystal_density_meas ?
_exptl_crystal_density_method 'not measured'
_exptl_crystal_description block
_exptl_crystal_F_000 2464
_exptl_crystal_size_max 0.32
_exptl_crystal_size_mid 0.2
_exptl_crystal_size_min 0.12
_refine_diff_density_max 0.748
_refine_diff_density_min -0.665
_refine_diff_density_rms 0.118
_refine_ls_extinction_method none
_refine_ls_goodness_of_fit_ref 1.024
_refine_ls_hydrogen_treatment mixed
_refine_ls_matrix_type full
_refine_ls_number_parameters 463
_refine_ls_number_reflns 5536
_refine_ls_number_restraints 0
_refine_ls_restrained_S_all 1.024
_refine_ls_R_factor_all 0.0626
_refine_ls_R_factor_gt 0.0433
_refine_ls_shift/su_max 0.060
_refine_ls_shift/su_mean 0.002
_refine_ls_structure_factor_coef Fsqd
_refine_ls_weighting_details 'calc w=1/[\s^2^(Fo^2^)+(0.0336P)^2^+12.7672P] where P=(Fo^2^+2Fc^2^)/3'
_refine_ls_weighting_scheme calc
_refine_ls_wR_factor_gt 0.0864
_refine_ls_wR_factor_ref 0.0945
_reflns_number_gt 4274
_reflns_number_total 5568
_reflns_threshold_expression >2sigma(I)
_cod_data_source_file cg800353y_si_003.cif
_cod_data_source_block Compound-2
_cod_depositor_comments
;
The following automatic conversions were performed:

'_exptl_crystal_density_meas' value 'none' was changed to '?' - the
value is perceived as not measured.

Automatic conversion script
Id: cif_fix_values 3008 2015-01-20 13:52:24Z robertas 
;
_cod_original_sg_symbol_H-M p21/c
_cod_database_code 4503742

loop_
_symmetry_equiv_pos_as_xyz
'x, y, z'
'-x, y+1/2, -z+1/2'
'-x, -y, -z'
'x, -y-1/2, z-1/2'

loop_
_atom_site_label
_atom_site_type_symbol
_atom_site_fract_x
_atom_site_fract_y
_atom_site_fract_z
_atom_site_U_iso_or_equiv
_atom_site_adp_type
_atom_site_occupancy
_atom_site_symmetry_multiplicity
_atom_site_calc_flag
_atom_site_refinement_flags
P1 P 0.5000 0.0000 1.0000 0.0280(5) Uani 1 2 d S
Mo1 Mo 0.51356(6) -0.15883(3) 1.09140(6) 0.04646(18) Uani 1 1 d .
Mo2 Mo 0.66122(5) 0.05967(3) 1.24357(6) 0.04647(18) Uani 1 1 d .
Mo3 Mo 0.56351(6) 0.03881(4) 0.72477(6) 0.0566(2) Uani 1 1 d .
Mo4 Mo 0.60641(6) -0.11666(3) 0.82922(6) 0.0498(2) Uani 1 1 d .
Mo5 Mo 0.73959(5) 0.08472(3) 0.96862(6) 0.04386(18) Uani 1 1 d .
Mo6 Mo 0.75431(5) -0.06920(3) 1.09030(6) 0.04360(18) Uani 1 1 d .
O1' O 0.5708(6) -0.0602(4) 1.0069(7) 0.0304(19) Uani 0.50 1 d P
O1 O 0.3905(6) -0.0129(4) 0.9501(7) 0.031(2) Uani 0.50 1 d P
O2' O 0.4426(6) -0.0508(4) 1.0652(6) 0.0298(19) Uani 0.50 1 d P
O2 O 0.4970(6) -0.0241(4) 0.8749(7) 0.0297(19) Uani 0.50 1 d P
O3 O 0.5457(5) 0.1137(3) 1.2348(7) 0.092(2) Uani 1 1 d .
O4 O 0.5075(5) 0.1137(3) 0.7683(5) 0.084(2) Uani 1 1 d .
O5 O 0.6258(5) -0.0451(3) 0.7503(7) 0.100(3) Uani 1 1 d .
O6 O 0.5981(5) 0.0559(3) 0.5994(4) 0.0766(19) Uani 1 1 d .
O7 O 0.6976(5) 0.0630(3) 0.8232(5) 0.087(2) Uani 1 1 d .
O8 O 0.6626(6) -0.1306(3) 1.1317(5) 0.088(2) Uani 1 1 d .
O9 O 0.8532(5) 0.1244(3) 0.9628(6) 0.080(2) Uani 1 1 d .
O10 O 0.7228(6) -0.1013(4) 0.9364(5) 0.099(3) Uani 1 1 d .
O11 O 0.8747(5) -0.1000(3) 1.1251(6) 0.0780(19) Uani 1 1 d .
O12 O 0.7384(6) 0.0841(3) 1.3572(5) 0.079(2) Uani 1 1 d .
O13 O 0.7923(5) 0.0064(3) 1.0107(4) 0.0625(15) Uani 1 1 d .
O14 O 0.3683(5) -0.1512(3) 1.0494(5) 0.082(2) Uani 1 1 d .
O15 O 0.5467(5) -0.1665(3) 0.9457(5) 0.083(2) Uani 1 1 d .
O16 O 0.5246(5) -0.2322(2) 1.1393(5) 0.0628(16) Uani 1 1 d .
O17 O 0.4320(5) 0.0015(3) 0.6911(7) 0.100(3) Uani 1 1 d .
O18 O 0.6543(4) -0.1724(2) 0.7539(5) 0.0595(15) Uani 1 1 d .
O19 O 0.7377(5) -0.0182(2) 1.2110(4) 0.0619(15) Uani 1 1 d .
O20 O 0.7231(5) 0.0974(2) 1.1295(4) 0.0628(16) Uani 1 1 d .
Cu1 Cu 0.46065(8) 0.19776(5) 0.58134(10) 0.0634(3) Uani 1 1 d .
Cu2 Cu 1.0000 0.5000 0.5000 0.0666(5) Uani 1 2 d S
C1 C -0.3307(7) 0.2564(4) 0.1705(8) 0.062(2) Uani 1 1 d .
H1A H -0.3567 0.2342 0.2288 0.075 Uiso 1 1 calc R
C2 C -0.3176(8) 0.3104(5) 0.0308(8) 0.073(3) Uani 1 1 d .
H2A H -0.3360 0.3355 -0.0327 0.087 Uiso 1 1 calc R
C3 C -0.1350(7) 0.2277(5) 0.2167(9) 0.082(3) Uani 1 1 d .
H3A H -0.1594 0.1980 0.2700 0.099 Uiso 1 1 calc R
H3B H -0.0953 0.2044 0.1652 0.099 Uiso 1 1 calc R
C4 C -0.0671(13) 0.2713(7) 0.2749(14) 0.198(10) Uani 1 1 d .
H4A H -0.1041 0.2897 0.3340 0.237 Uiso 1 1 calc R
H4B H -0.0537 0.3049 0.2232 0.237 Uiso 1 1 calc R
C5 C 0.0456(13) 0.2446(9) 0.3306(15) 0.174(8) Uani 1 1 d .
H5A H 0.0605 0.2046 0.2961 0.209 Uiso 1 1 calc R
H5B H 0.1028 0.2738 0.3186 0.209 Uiso 1 1 calc R
C6 C 0.0419(10) 0.2369(9) 0.4385(13) 0.152(7) Uani 1 1 d .
H6A H -0.0143 0.2066 0.4488 0.182 Uiso 1 1 calc R
H6B H 0.0219 0.2766 0.4705 0.182 Uiso 1 1 calc R
C7 C 0.2466(9) 0.1646(10) 0.6166(11) 0.209(11) Uani 1 1 d .
H7A H 0.2700 0.1371 0.6753 0.251 Uiso 1 1 calc R
C8 C 0.2458(8) 0.2201(6) 0.4832(10) 0.094(4) Uani 1 1 d .
H8A H 0.2679 0.2413 0.4217 0.112 Uiso 1 1 calc R
C9 C 0.9319(9) 0.5805(6) 0.3079(8) 0.084(3) Uani 1 1 d .
H9A H 0.9411 0.6167 0.3520 0.101 Uiso 1 1 calc R
C10 C 0.9266(7) 0.4878(5) 0.2618(8) 0.065(2) Uani 1 1 d .
H10A H 0.9308 0.4441 0.2625 0.079 Uiso 1 1 calc R
C11 C 0.8609(8) 0.5004(6) 0.0568(7) 0.091(4) Uani 1 1 d .
H11A H 0.7945 0.5213 0.0266 0.109 Uiso 1 1 calc R
H11B H 0.8474 0.4554 0.0564 0.109 Uiso 1 1 calc R
C12 C 0.9484(7) 0.5148(6) -0.0185(7) 0.096(4) Uani 1 1 d .
H12A H 0.9236 0.5009 -0.0948 0.115 Uiso 1 1 calc R
H12B H 0.9586 0.5601 -0.0209 0.115 Uiso 1 1 calc R
N1 N -0.3907(5) 0.2904(3) 0.0956(6) 0.0526(17) Uani 1 1 d .
N2 N -0.2185(6) 0.2924(4) 0.0627(7) 0.085(3) Uani 1 1 d .
N3 N -0.2290(5) 0.2577(4) 0.1525(6) 0.0617(19) Uani 1 1 d .
N4 N 0.1449(6) 0.2149(5) 0.5019(7) 0.084(3) Uani 1 1 d .
N5 N 0.1423(8) 0.1770(9) 0.5873(10) 0.205(9) Uani 1 1 d .
N6 N 0.3114(5) 0.1921(4) 0.5609(6) 0.066(2) Uani 1 1 d .
N7 N 0.9548(5) 0.5232(4) 0.3502(6) 0.0602(19) Uani 1 1 d .
N8 N 0.8958(8) 0.5823(5) 0.2010(7) 0.092(3) Uani 1 1 d .
N9 N 0.8919(6) 0.5212(5) 0.1720(5) 0.069(2) Uani 1 1 d .

loop_
_atom_site_aniso_label
_atom_site_aniso_U_11
_atom_site_aniso_U_22
_atom_site_aniso_U_33
_atom_site_aniso_U_23
_atom_site_aniso_U_13
_atom_site_aniso_U_12
P1 0.0299(12) 0.0253(12) 0.0299(12) 0.0011(10) 0.0078(10) 0.0026(10)
Mo1 0.0667(5) 0.0275(3) 0.0451(4) 0.0061(3) 0.0064(3) 0.0029(3)
Mo2 0.0441(4) 0.0473(4) 0.0450(4) -0.0068(3) -0.0067(3) 0.0011(3)
Mo3 0.0797(5) 0.0524(5) 0.0430(4) 0.0122(3) 0.0290(4) 0.0076(4)
Mo4 0.0565(4) 0.0360(4) 0.0621(4) -0.0143(3) 0.0283(3) -0.0019(3)
Mo5 0.0308(3) 0.0405(4) 0.0610(4) 0.0030(3) 0.0086(3) -0.0023(3)
Mo6 0.0305(3) 0.0435(4) 0.0551(4) -0.0010(3) -0.0014(3) 0.0023(3)
O1' 0.025(4) 0.026(5) 0.041(5) 0.003(4) 0.005(4) 0.006(4)
O1 0.021(4) 0.030(5) 0.039(5) -0.005(4) -0.003(4) 0.000(4)
O2' 0.033(5) 0.029(5) 0.028(4) 0.001(4) 0.006(4) 0.001(4)
O2 0.036(5) 0.026(5) 0.028(4) 0.000(4) 0.006(4) 0.001(4)
O3 0.049(4) 0.054(4) 0.179(7) 0.049(4) 0.034(4) 0.007(3)
O4 0.090(5) 0.100(5) 0.053(4) -0.028(3) -0.022(3) 0.047(4)
O5 0.048(4) 0.057(4) 0.201(8) 0.049(5) 0.037(4) 0.006(3)
O6 0.108(5) 0.085(5) 0.043(3) 0.001(3) 0.031(3) -0.011(4)
O7 0.088(5) 0.096(5) 0.071(4) -0.035(4) -0.018(3) 0.057(4)
O8 0.105(5) 0.111(5) 0.051(4) -0.025(4) 0.020(3) -0.069(4)
O9 0.056(4) 0.059(4) 0.131(6) -0.010(4) 0.043(4) -0.022(3)
O10 0.118(6) 0.125(6) 0.058(4) -0.025(4) 0.029(4) -0.094(5)
O11 0.055(4) 0.077(4) 0.101(5) 0.015(4) 0.006(3) 0.039(3)
O12 0.118(5) 0.064(4) 0.046(3) -0.018(3) -0.032(3) 0.003(4)
O13 0.086(4) 0.045(3) 0.062(4) 0.000(3) 0.028(3) 0.010(3)
O14 0.087(4) 0.093(5) 0.060(4) -0.028(3) -0.022(3) 0.049(4)
O15 0.095(5) 0.108(5) 0.049(3) -0.015(3) 0.016(3) -0.067(4)
O16 0.067(4) 0.032(3) 0.085(4) 0.014(3) -0.008(3) 0.000(3)
O17 0.062(4) 0.055(4) 0.188(8) 0.046(5) 0.036(5) 0.010(3)
O18 0.055(3) 0.048(3) 0.078(4) -0.029(3) 0.019(3) -0.002(3)
O19 0.090(4) 0.041(3) 0.055(3) 0.003(3) 0.014(3) 0.016(3)
O20 0.095(4) 0.041(3) 0.056(3) 0.003(3) 0.023(3) 0.020(3)
Cu1 0.0421(5) 0.0637(7) 0.0818(8) 0.0111(6) -0.0031(5) -0.0115(5)
Cu2 0.0419(8) 0.1223(15) 0.0359(7) 0.0046(8) 0.0062(6) -0.0032(9)
C1 0.048(5) 0.060(6) 0.080(6) 0.015(5) 0.006(4) 0.002(4)
C2 0.064(6) 0.079(7) 0.075(6) 0.021(5) 0.013(5) 0.007(5)
C3 0.050(5) 0.089(8) 0.104(8) -0.003(6) -0.005(5) 0.005(6)
C4 0.184(15) 0.166(15) 0.205(16) -0.116(13) -0.134(13) 0.118(13)
C5 0.160(15) 0.173(17) 0.168(15) -0.074(14) -0.071(13) 0.081(13)
C6 0.084(9) 0.25(2) 0.129(12) 0.090(13) 0.047(9) 0.064(11)
C7 0.064(8) 0.43(3) 0.119(11) 0.169(16) -0.035(7) -0.083(13)
C8 0.055(6) 0.121(10) 0.105(8) 0.057(8) 0.013(6) -0.001(6)
C9 0.103(8) 0.102(9) 0.050(6) -0.010(6) 0.025(5) -0.013(7)
C10 0.054(5) 0.082(7) 0.063(6) -0.007(5) 0.016(4) -0.013(5)
C11 0.079(7) 0.164(11) 0.029(4) -0.008(6) 0.005(4) -0.032(7)
C12 0.083(7) 0.171(12) 0.033(5) -0.003(6) 0.000(5) -0.038(8)
N1 0.047(4) 0.039(4) 0.072(5) -0.009(3) 0.004(3) 0.005(3)
N2 0.056(5) 0.104(7) 0.097(6) 0.036(6) 0.023(4) 0.000(5)
N3 0.037(4) 0.069(5) 0.078(5) 0.001(4) 0.002(3) 0.004(4)
N4 0.046(5) 0.121(8) 0.085(6) 0.019(5) 0.000(4) -0.009(5)
N5 0.061(6) 0.44(3) 0.111(9) 0.138(13) -0.016(6) -0.061(10)
N6 0.047(4) 0.084(6) 0.066(5) 0.013(4) -0.002(4) -0.020(4)
N7 0.043(4) 0.096(6) 0.044(4) 0.004(4) 0.014(3) -0.004(4)
N8 0.123(8) 0.100(7) 0.054(5) 0.014(5) 0.016(5) -0.011(6)
N9 0.061(5) 0.114(7) 0.031(4) 0.009(4) 0.000(3) -0.022(5)

loop_
_atom_type_symbol
_atom_type_description
_atom_type_scat_dispersion_real
_atom_type_scat_dispersion_imag
_atom_type_scat_source
C C 0.0033 0.0016 'International Tables Vol C Tables 4.2.6.8 and 6.1.1.4'
H H 0.0000 0.0000 'International Tables Vol C Tables 4.2.6.8 and 6.1.1.4'
N N 0.0061 0.0033 'International Tables Vol C Tables 4.2.6.8 and 6.1.1.4'
O O 0.0106 0.0060 'International Tables Vol C Tables 4.2.6.8 and 6.1.1.4'
P P 0.1023 0.0942 'International Tables Vol C Tables 4.2.6.8 and 6.1.1.4'
Mo Mo -1.6832 0.6857 'International Tables Vol C Tables 4.2.6.8 and 6.1.1.4'
Cu Cu 0.3201 1.2651 'International Tables Vol C Tables 4.2.6.8 and 6.1.1.4'

loop_
_geom_angle_atom_site_label_1
_geom_angle_atom_site_label_2
_geom_angle_atom_site_label_3
_geom_angle
_geom_angle_site_symmetry_1
_geom_angle_site_symmetry_3
O1 P1 O1 180.0(3) . 3_657
O1 P1 O1' 111.7(4) . .
O1 P1 O1' 68.3(4) 3_657 .
O1 P1 O1' 68.3(4) . 3_657
O1 P1 O1' 111.7(4) 3_657 3_657
O1' P1 O1' 180.000(2) . 3_657
O1 P1 O2' 66.7(4) . .
O1 P1 O2' 113.3(4) 3_657 .
O1' P1 O2' 72.3(4) . .
O1' P1 O2' 107.7(4) 3_657 .
O1 P1 O2' 113.3(4) . 3_657
O1 P1 O2' 66.7(4) 3_657 3_657
O1' P1 O2' 107.7(4) . 3_657
O1' P1 O2' 72.3(4) 3_657 3_657
O2' P1 O2' 180.0(4) . 3_657
O1 P1 O2 111.3(4) . 3_657
O1 P1 O2 68.7(4) 3_657 3_657
O1' P1 O2 105.6(4) . 3_657
O1' P1 O2 74.4(4) 3_657 3_657
O2' P1 O2 73.1(4) . 3_657
O2' P1 O2 106.9(4) 3_657 3_657
O1 P1 O2 68.7(4) . .
O1 P1 O2 111.3(4) 3_657 .
O1' P1 O2 74.4(4) . .
O1' P1 O2 105.6(4) 3_657 .
O2' P1 O2 106.9(4) . .
O2' P1 O2 73.1(4) 3_657 .
O2 P1 O2 180.000(1) 3_657 .
O16 Mo1 O14 102.4(3) . .
O16 Mo1 O15 102.9(3) . .
O14 Mo1 O15 94.5(3) . .
O16 Mo1 O8 99.6(3) . .
O14 Mo1 O8 157.1(3) . .
O15 Mo1 O8 86.7(2) . .
O16 Mo1 O4 100.2(3) . 3_657
O14 Mo1 O4 87.7(2) . 3_657
O15 Mo1 O4 155.7(3) . 3_657
O8 Mo1 O4 82.2(3) . 3_657
O16 Mo1 O1' 157.1(3) . .
O14 Mo1 O1' 98.1(3) . .
O15 Mo1 O1' 65.2(3) . .
O8 Mo1 O1' 61.7(3) . .
O4 Mo1 O1' 90.5(3) 3_657 .
O16 Mo1 O2' 158.6(3) . .
O14 Mo1 O2' 63.5(3) . .
O15 Mo1 O2' 94.7(3) . .
O8 Mo1 O2' 93.6(3) . .
O4 Mo1 O2' 64.7(3) 3_657 .
O1' Mo1 O2' 43.6(3) . .
O12 Mo2 O20 102.5(3) . .
O12 Mo2 O3 103.1(3) . .
O20 Mo2 O3 94.9(3) . .
O12 Mo2 O17 101.4(4) . 3_657
O20 Mo2 O17 155.2(3) . 3_657
O3 Mo2 O17 86.4(3) . 3_657
O12 Mo2 O19 100.2(3) . .
O20 Mo2 O19 87.8(2) . .
O3 Mo2 O19 155.4(3) . .
O17 Mo2 O19 81.3(3) 3_657 .
O12 Mo2 O2 159.7(3) . 3_657
O20 Mo2 O2 95.3(3) . 3_657
O3 Mo2 O2 65.2(3) . 3_657
O17 Mo2 O2 62.7(3) 3_657 3_657
O19 Mo2 O2 90.2(3) . 3_657
O6 Mo3 O17 103.0(4) . .
O6 Mo3 O4 102.5(3) . .
O17 Mo3 O4 94.3(3) . .
O6 Mo3 O5 101.5(3) . .
O17 Mo3 O5 88.3(3) . .
O4 Mo3 O5 154.6(3) . .
O6 Mo3 O7 100.5(3) . .
O17 Mo3 O7 155.8(3) . .
O4 Mo3 O7 86.1(3) . .
O5 Mo3 O7 81.6(3) . .
O6 Mo3 O2 158.6(3) . .
O17 Mo3 O2 63.2(3) . .
O4 Mo3 O2 95.2(3) . .
O5 Mo3 O2 63.6(3) . .
O7 Mo3 O2 92.6(3) . .
O18 Mo4 O5 103.8(3) . .
O18 Mo4 O10 101.4(3) . .
O5 Mo4 O10 93.9(3) . .
O18 Mo4 O3 102.1(3) . 3_657
O5 Mo4 O3 87.5(3) . 3_657
O10 Mo4 O3 155.4(3) . 3_657
O18 Mo4 O15 101.1(3) . .
O5 Mo4 O15 154.4(3) . .
O10 Mo4 O15 86.6(2) . .
O3 Mo4 O15 81.9(3) 3_657 .
O18 Mo4 O2 159.1(3) . .
O5 Mo4 O2 64.2(3) . .
O10 Mo4 O2 96.7(3) . .
O3 Mo4 O2 61.9(3) 3_657 .
O15 Mo4 O2 90.3(3) . .
O9 Mo5 O7 103.8(3) . .
O9 Mo5 O13 101.1(3) . .
O7 Mo5 O13 94.8(3) . .
O9 Mo5 O14 102.2(3) . 3_657
O7 Mo5 O14 87.9(2) . 3_657
O13 Mo5 O14 155.2(3) . 3_657
O9 Mo5 O20 99.3(3) . .
O7 Mo5 O20 156.1(3) . .
O13 Mo5 O20 86.2(2) . .
O14 Mo5 O20 81.7(2) 3_657 .
O9 Mo5 O2' 162.5(3) . 3_657
O7 Mo5 O2' 66.4(3) . 3_657
O13 Mo5 O2' 94.4(3) . 3_657
O14 Mo5 O2' 64.2(3) 3_657 3_657
O20 Mo5 O2' 89.7(3) . 3_657
O9 Mo5 O1 157.3(3) . 3_657
O7 Mo5 O1 95.2(3) . 3_657
O13 Mo5 O1 64.6(3) . 3_657
O14 Mo5 O1 90.6(3) 3_657 3_657
O20 Mo5 O1 63.7(3) . 3_657
O2' Mo5 O1 39.5(3) 3_657 3_657
O11 Mo6 O19 102.9(3) . .
O11 Mo6 O8 103.3(3) . .
O19 Mo6 O8 94.2(3) . .
O11 Mo6 O10 99.9(3) . .
O19 Mo6 O10 156.3(3) . .
O8 Mo6 O10 86.8(2) . .
O11 Mo6 O13 100.4(3) . .
O19 Mo6 O13 87.3(2) . .
O8 Mo6 O13 155.2(3) . .
O10 Mo6 O13 82.2(3) . .
O11 Mo6 O1' 159.4(3) . .
O19 Mo6 O1' 94.9(3) . .
O8 Mo6 O1' 64.7(3) . .
O10 Mo6 O1' 64.2(3) . .
O13 Mo6 O1' 90.6(3) . .
O11 Mo6 O1 159.6(3) . 3_657
O19 Mo6 O1 66.0(3) . 3_657
O8 Mo6 O1 94.9(3) . 3_657
O10 Mo6 O1 90.2(3) . 3_657
O13 Mo6 O1 63.2(3) . 3_657
O1' Mo6 O1 40.1(3) . 3_657
P1 O1' O1 53.0(4) . 3_657
P1 O1' Mo6 126.8(5) . .
O1 O1' Mo6 73.9(4) 3_657 .
P1 O1' Mo1 122.0(4) . .
O1 O1' Mo1 138.0(5) 3_657 .
Mo6 O1' Mo1 94.2(3) . .
P1 O1 O2' 59.7(4) . .
P1 O1 O1' 58.7(4) . 3_657
O2' O1 O1' 97.2(6) . 3_657
P1 O1 O2 59.1(4) . .
O2' O1 O2 96.6(5) . .
O1' O1 O2 94.3(6) 3_657 .
P1 O1 Mo5 125.4(5) . 3_657
O2' O1 Mo5 65.9(4) . 3_657
O1' O1 Mo5 128.1(5) 3_657 3_657
O2 O1 Mo5 134.5(5) . 3_657
P1 O1 Mo6 124.6(5) . 3_657
O2' O1 Mo6 134.2(5) . 3_657
O1' O1 Mo6 66.0(4) 3_657 3_657
O2 O1 Mo6 125.7(5) . 3_657
Mo5 O1 Mo6 90.6(3) 3_657 3_657
P1 O2' O1 53.6(4) . .
P1 O2' Mo5 128.0(4) . 3_657
O1 O2' Mo5 74.6(4) . 3_657
P1 O2' Mo1 121.9(4) . .
O1 O2' Mo1 131.0(5) . .
Mo5 O2' Mo1 93.5(3) 3_657 .
P1 O2 O1 52.2(4) . .
P1 O2 Mo2 125.6(4) . 3_657
O1 O2 Mo2 73.5(4) . 3_657
P1 O2 Mo3 122.9(4) . .
O1 O2 Mo3 131.4(5) . .
Mo2 O2 Mo3 94.0(3) 3_657 .
P1 O2 Mo4 120.9(4) . .
O1 O2 Mo4 135.0(5) . .
Mo2 O2 Mo4 93.2(3) 3_657 .
Mo3 O2 Mo4 91.5(3) . .
Mo2 O3 Mo4 139.4(4) . 3_657
Mo3 O4 Mo1 139.0(3) . 3_657
Mo4 O5 Mo3 140.1(4) . .
Mo5 O7 Mo3 139.0(4) . .
Mo6 O8 Mo1 139.0(4) . .
Mo4 O10 Mo6 139.9(4) . .
Mo5 O13 Mo6 141.0(3) . .
Mo1 O14 Mo5 138.2(4) . 3_657
Mo1 O15 Mo4 140.1(4) . .
Mo3 O17 Mo2 139.5(4) . 3_657
Mo6 O19 Mo2 138.9(3) . .
Mo2 O20 Mo5 140.1(3) . .
N6 Cu1 N1 175.3(3) . 4_666
N7 Cu2 N7 180.000(1) 3_766 .
N1 C1 N3 111.1(8) . .
N1 C1 H1A 124.5 . .
N3 C1 H1A 124.5 . .
N2 C2 N1 115.4(8) . .
N2 C2 H2A 122.3 . .
N1 C2 H2A 122.3 . .
C4 C3 N3 112.0(9) . .
C4 C3 H3A 109.2 . .
N3 C3 H3A 109.2 . .
C4 C3 H3B 109.2 . .
N3 C3 H3B 109.2 . .
H3A C3 H3B 107.9 . .
C3 C4 C5 115.4(12) . .
C3 C4 H4A 108.4 . .
C5 C4 H4A 108.4 . .
C3 C4 H4B 108.4 . .
C5 C4 H4B 108.5 . .
H4A C4 H4B 107.5 . .
C6 C5 C4 108.8(16) . .
C6 C5 H5A 110.0 . .
C4 C5 H5A 110.0 . .
C6 C5 H5B 109.9 . .
C4 C5 H5B 109.9 . .
H5A C5 H5B 108.3 . .
C5 C6 N4 114.1(11) . .
C5 C6 H6A 108.7 . .
N4 C6 H6A 108.7 . .
C5 C6 H6B 108.8 . .
N4 C6 H6B 108.7 . .
H6A C6 H6B 107.6 . .
N6 C7 N5 116.3(12) . .
N6 C7 C8 40.2(6) . .
N5 C7 C8 76.3(8) . .
N6 C7 H7A 121.9 . .
N5 C7 H7A 121.9 . .
C8 C7 H7A 161.5 . .
N6 C8 N4 112.0(9) . .
N6 C8 C7 38.3(5) . .
N4 C8 C7 74.0(7) . .
N6 C8 H8A 124.0 . .
N4 C8 H8A 124.0 . .
C7 C8 H8A 161.5 . .
N8 C9 N7 115.5(10) . .
N8 C9 H9A 122.3 . .
N7 C9 H9A 122.3 . .
N7 C10 N9 112.1(9) . .
N7 C10 H10A 123.9 . .
N9 C10 H10A 123.9 . .
N9 C11 C12 111.7(8) . .
N9 C11 H11A 109.3 . .
C12 C11 H11A 109.3 . .
N9 C11 H11B 109.3 . .
C12 C11 H11B 109.3 . .
H11A C11 H11B 107.9 . .
C12 C12 C11 113.9(11) 3_765 .
C12 C12 H12A 108.8 3_765 .
C11 C12 H12A 108.8 . .
C12 C12 H12B 108.8 3_765 .
C11 C12 H12B 108.8 . .
H12A C12 H12B 107.7 . .
C1 N1 C2 101.3(7) . .
C1 N1 Cu1 128.1(6) . 4_465
C2 N1 Cu1 130.5(6) . 4_465
C2 N2 N3 102.4(7) . .
C1 N3 N2 109.8(7) . .
C1 N3 C3 129.3(8) . .
N2 N3 C3 120.9(8) . .
N5 N4 C8 107.5(9) . .
N5 N4 C6 119.4(9) . .
C8 N4 C6 132.6(10) . .
N4 N5 C7 102.1(9) . .
C7 N6 C8 101.5(9) . .
C7 N6 Cu1 131.6(8) . .
C8 N6 Cu1 126.8(7) . .
C10 N7 C9 101.3(8) . .
C10 N7 Cu2 129.6(8) . .
C9 N7 Cu2 128.8(7) . .
C9 N8 N9 102.8(9) . .
C10 N9 N8 108.3(8) . .
C10 N9 C11 129.2(10) . .
N8 N9 C11 122.4(9) . .

loop_
_geom_bond_atom_site_label_1
_geom_bond_atom_site_label_2
_geom_bond_distance
_geom_bond_site_symmetry_2
P1 O1 1.449(8) .
P1 O1 1.449(8) 3_657
P1 O1' 1.551(8) .
P1 O1' 1.551(8) 3_657
P1 O2' 1.553(8) .
P1 O2' 1.553(8) 3_657
P1 O2 1.572(8) 3_657
P1 O2 1.572(8) .
Mo1 O16 1.658(5) .
Mo1 O14 1.828(6) .
Mo1 O15 1.841(5) .
Mo1 O8 1.958(6) .
Mo1 O4 1.972(6) 3_657
Mo1 O1' 2.465(8) .
Mo1 O2' 2.464(8) .
Mo2 O12 1.648(5) .
Mo2 O20 1.827(5) .
Mo2 O3 1.836(6) .
Mo2 O17 1.967(6) 3_657
Mo2 O19 1.971(5) .
Mo2 O2 2.406(8) 3_657
Mo3 O6 1.646(5) .
Mo3 O17 1.823(7) .
Mo3 O4 1.837(6) .
Mo3 O5 1.951(6) .
Mo3 O7 1.991(6) .
Mo3 O2 2.456(8) .
Mo4 O18 1.641(5) .
Mo4 O5 1.819(6) .
Mo4 O10 1.843(6) .
Mo4 O3 1.959(6) 3_657
Mo4 O15 1.963(6) .
Mo4 O2 2.491(8) .
Mo5 O9 1.658(5) .
Mo5 O7 1.808(6) .
Mo5 O13 1.834(5) .
Mo5 O14 1.945(6) 3_657
Mo5 O20 1.972(5) .
Mo5 O2' 2.373(8) 3_657
Mo5 O1 2.506(8) 3_657
Mo6 O11 1.645(5) .
Mo6 O19 1.831(5) .
Mo6 O8 1.840(6) .
Mo6 O10 1.951(6) .
Mo6 O13 1.952(5) .
Mo6 O1' 2.391(8) .
Mo6 O1 2.515(8) 3_657
O1' O1 1.687(11) 3_657
O1 O2' 1.653(11) .
O1 O1' 1.687(11) 3_657
O1 O2 1.707(11) .
O1 Mo5 2.506(8) 3_657
O1 Mo6 2.515(8) 3_657
O2' Mo5 2.373(8) 3_657
O2 Mo2 2.406(8) 3_657
O3 Mo4 1.959(6) 3_657
O4 Mo1 1.972(6) 3_657
O14 Mo5 1.945(6) 3_657
O17 Mo2 1.967(6) 3_657
Cu1 N6 1.853(7) .
Cu1 N1 1.860(6) 4_666
Cu2 N7 1.871(7) 3_766
Cu2 N7 1.871(7) .
C1 N1 1.311(10) .
C1 N3 1.313(10) .
C1 H1A 0.9300 .
C2 N2 1.306(11) .
C2 N1 1.334(10) .
C2 H2A 0.9300 .
C3 C4 1.383(15) .
C3 N3 1.466(11) .
C3 H3A 0.9700 .
C3 H3B 0.9700 .
C4 C5 1.585(16) .
C4 H4A 0.9700 .
C4 H4B 0.9700 .
C5 C6 1.303(18) .
C5 H5A 0.9700 .
C5 H5B 0.9700 .
C6 N4 1.486(14) .
C6 H6A 0.9700 .
C6 H6B 0.9700 .
C7 N6 1.252(12) .
C7 N5 1.333(15) .
C7 C8 1.978(16) .
C7 H7A 0.9300 .
C8 N6 1.302(11) .
C8 N4 1.310(11) .
C8 H8A 0.9300 .
C9 N8 1.299(12) .
C9 N7 1.334(13) .
C9 H9A 0.9300 .
C10 N7 1.307(10) .
C10 N9 1.312(11) .
C10 H10A 0.9300 .
C11 N9 1.449(10) .
C11 C12 1.527(12) .
C11 H11A 0.9700 .
C11 H11B 0.9700 .
C12 C12 1.45(2) 3_765
C12 H12A 0.9700 .
C12 H12B 0.9700 .
N1 Cu1 1.860(6) 4_465
N2 N3 1.319(10) .
N4 N5 1.301(13) .
N8 N9 1.342(11) .
